data_4115293
loop_
_publ_author_name
'Jason W. Jones'
'Lev N. Zakharov'
'Arnold L. Rheingold'
'Harry W. Gibson'

_publ_section_title
;
 Cooperative Host/Guest Interactions via Counterion Assisted Chelation:
 Pseudorotaxanes from Supramolecular Cryptands
;
_journal_name_full 'Journal of the American Chemical Society'
_journal_page_first 13378
_journal_page_last 13379
_journal_paper_doi 10.1021/ja028306o
_journal_volume 124
_journal_year 2002
_chemical_formula_sum 'C45 H60 F9 N2 O15 P'
_chemical_formula_weight 1070.92
_chemical_name_systematic
; 
 ? 
;
_space_group_IT_number 14
_symmetry_cell_setting monoclinic
_symmetry_space_group_name_Hall '-P 2ybc'
_symmetry_space_group_name_H-M 'P 1 21/c 1'
_atom_sites_solution_hydrogens geom
_atom_sites_solution_primary direct
_atom_sites_solution_secondary difmap
_audit_creation_method SHELXL-97
_cell_angle_alpha 90.00
_cell_angle_beta 93.5700(10)
_cell_angle_gamma 90.00
_cell_formula_units_Z 4
_cell_length_a 18.2827(11)
_cell_length_b 16.4696(11)
_cell_length_c 16.3919(10)
_cell_measurement_reflns_used 5517
_cell_measurement_temperature 150(2)
_cell_measurement_theta_max 27.87
_cell_measurement_theta_min 2.49
_cell_volume 4926.2(5)
_computing_cell_refinement 'Bruker SMART'
_computing_data_collection 'Bruker SMART'
_computing_data_reduction 'Bruker SAINT'
_computing_molecular_graphics 'Bruker SHELXTL'
_computing_publication_material 'Bruker SHELXTL'
_computing_structure_refinement 'SHELXL-97 (Sheldrick, 1997)'
_computing_structure_solution 'SHELXS-97 (Sheldrick, 1990)'
_diffrn_ambient_temperature 150(2)
_diffrn_measured_fraction_theta_full 0.940
_diffrn_measured_fraction_theta_max 0.940
_diffrn_measurement_device_type 'CCD area detector'
_diffrn_measurement_method 'phi and omega scans'
_diffrn_radiation_monochromator graphite
_diffrn_radiation_source 'fine-focus sealed tube'
_diffrn_radiation_type MoK\a
_diffrn_radiation_wavelength 0.71073
_diffrn_reflns_av_R_equivalents 0.0380
_diffrn_reflns_av_sigmaI/netI 0.0525
_diffrn_reflns_limit_h_max 15
_diffrn_reflns_limit_h_min -24
_diffrn_reflns_limit_k_max 18
_diffrn_reflns_limit_k_min -21
_diffrn_reflns_limit_l_max 21
_diffrn_reflns_limit_l_min -20
_diffrn_reflns_number 30985
_diffrn_reflns_theta_full 28.28
_diffrn_reflns_theta_max 28.28
_diffrn_reflns_theta_min 1.67
_exptl_absorpt_coefficient_mu 0.159
_exptl_absorpt_correction_type none
_exptl_crystal_colour Yellow
_exptl_crystal_density_diffrn 1.444
_exptl_crystal_density_meas 0
_exptl_crystal_F_000 2240
_exptl_crystal_size_max 0.30
_exptl_crystal_size_mid 0.25
_exptl_crystal_size_min 0.10
_refine_diff_density_max 0.774
_refine_diff_density_min -0.699
_refine_diff_density_rms 0.067
_refine_ls_extinction_method none
_refine_ls_goodness_of_fit_ref 1.058
_refine_ls_hydrogen_treatment mixed
_refine_ls_matrix_type full
_refine_ls_number_parameters 863
_refine_ls_number_reflns 11486
_refine_ls_number_restraints 0
_refine_ls_restrained_S_all 1.058
_refine_ls_R_factor_all 0.0941
_refine_ls_R_factor_gt 0.0700
_refine_ls_shift/su_max 0.001
_refine_ls_shift/su_mean 0.000
_refine_ls_structure_factor_coef Fsqd
_refine_ls_weighting_details 'calc w=1/[\s^2^(Fo^2^)+(0.0715P)^2^+4.3937P] where P=(Fo^2^+2Fc^2^)/3'
_refine_ls_weighting_scheme calc
_refine_ls_wR_factor_gt 0.1613
_refine_ls_wR_factor_ref 0.1735
_reflns_number_gt 8504
_reflns_number_total 11486
_reflns_threshold_expression >2sigma(I)
_cod_data_source_file ja028306o-4.cif
_cod_data_source_block gib24
_cod_database_code 4115293

loop_
_symmetry_equiv_pos_as_xyz
'x, y, z'
'-x, y+1/2, -z+1/2'
'-x, -y, -z'
'x, -y-1/2, z-1/2'

loop_
_atom_site_label
_atom_site_type_symbol
_atom_site_fract_x
_atom_site_fract_y
_atom_site_fract_z
_atom_site_U_iso_or_equiv
_atom_site_adp_type
_atom_site_occupancy
_atom_site_symmetry_multiplicity
_atom_site_calc_flag
_atom_site_refinement_flags
_atom_site_disorder_assembly
_atom_site_disorder_group
O1 O 0.49717(11) 0.70873(15) 0.93009(13) 0.0355(5) Uani 1 1 d . . .
O2 O 0.24454(10) 0.61499(12) 1.03377(11) 0.0259(4) Uani 1 1 d . . .
O3 O 0.20909(11) 0.48333(12) 1.14029(11) 0.0292(4) Uani 1 1 d . . .
O4 O 0.14324(10) 0.32343(12) 1.13920(12) 0.0293(4) Uani 1 1 d . . .
O6 O 0.24843(11) 0.22425(14) 0.87743(14) 0.0377(5) Uani 1 1 d . . .
O7 O 0.55599(11) 0.31942(15) 0.80289(13) 0.0315(5) Uani 1 1 d . . .
O8 O 0.30908(10) 0.37877(12) 0.64530(11) 0.0257(4) Uani 1 1 d . . .
O9 O 0.26857(11) 0.49864(13) 0.52700(11) 0.0319(5) Uani 1 1 d . . .
O10 O 0.15760(11) 0.62131(13) 0.50687(12) 0.0327(5) Uani 1 1 d . . .
O11 O 0.11262(11) 0.70708(13) 0.64504(12) 0.0319(5) Uani 1 1 d . . .
O12 O 0.19854(10) 0.76529(12) 0.78838(12) 0.0291(4) Uani 1 1 d . . .
N1 N 0.29733(12) 0.62909(13) 0.68314(12) 0.0215(5) Uani 1 1 d . . .
N2 N 0.30900(12) 0.37172(13) 1.02178(12) 0.0209(4) Uani 1 1 d . . .
C1 C 0.44419(15) 0.77077(19) 0.9152(2) 0.0287(6) Uani 1 1 d . . .
C2 C 0.36602(14) 0.74051(16) 0.91413(15) 0.0212(5) Uani 1 1 d . . .
C3 C 0.34543(14) 0.68649(16) 0.97444(15) 0.0211(5) Uani 1 1 d . . .
C4 C 0.27271(14) 0.66241(16) 0.97490(15) 0.0207(5) Uani 1 1 d . . .
C5 C 0.22153(14) 0.68797(17) 0.91339(16) 0.0223(5) Uani 1 1 d . . .
C6 C 0.24297(14) 0.73938(16) 0.85310(16) 0.0219(5) Uani 1 1 d . . .
C7 C 0.31558(15) 0.76767(17) 0.85456(17) 0.0231(5) Uani 1 1 d . . .
C8 C 0.29398(15) 0.58446(18) 1.09767(17) 0.0245(6) Uani 1 1 d . . .
C9 C 0.25068(17) 0.55282(18) 1.16557(17) 0.0273(6) Uani 1 1 d . . .
C10 C 0.17379(17) 0.44876(19) 1.20735(17) 0.0287(6) Uani 1 1 d . . .
C11 C 0.11356(16) 0.39224(19) 1.17622(19) 0.0302(6) Uani 1 1 d . . .
C12 C 0.08790(17) 0.2655(2) 1.1163(2) 0.0342(7) Uani 1 1 d . A .
C13 C 0.1185(2) 0.2014(2) 1.0650(2) 0.0396(8) Uani 1 1 d . . .
C14 C 0.13311(18) 0.1927(2) 0.92319(19) 0.0335(7) Uani 1 1 d . . .
C15 C 0.17243(16) 0.2348(2) 0.85709(19) 0.0311(6) Uani 1 1 d . A .
C16 C 0.29741(15) 0.26188(16) 0.82975(17) 0.0254(6) Uani 1 1 d . . .
C17 C 0.37034(15) 0.25496(17) 0.85813(17) 0.0254(6) Uani 1 1 d . . .
C18 C 0.42428(14) 0.29196(16) 0.81603(16) 0.0230(5) Uani 1 1 d . . .
C19 C 0.40621(15) 0.33565(17) 0.74534(16) 0.0230(5) Uani 1 1 d . . .
C20 C 0.33328(14) 0.34044(16) 0.71681(15) 0.0223(5) Uani 1 1 d . . .
C21 C 0.27786(15) 0.30454(17) 0.75908(16) 0.0235(5) Uani 1 1 d . . .
C22 C 0.50262(16) 0.2851(2) 0.85069(19) 0.0299(6) Uani 1 1 d . . .
C23 C 0.36156(17) 0.4206(2) 0.60106(18) 0.0314(6) Uani 1 1 d . . .
C24 C 0.32733(18) 0.4443(2) 0.51883(18) 0.0343(7) Uani 1 1 d . . .
C25 C 0.23647(19) 0.5244(2) 0.44980(18) 0.0354(7) Uani 1 1 d . . .
C26 C 0.1589(2) 0.5498(2) 0.4588(2) 0.0415(8) Uani 1 1 d . . .
C27 C 0.08474(17) 0.6492(2) 0.5147(2) 0.0373(8) Uani 1 1 d . . .
C28 C 0.08649(17) 0.7256(2) 0.56387(18) 0.0328(7) Uani 1 1 d . . .
C29 C 0.08889(17) 0.7634(2) 0.70295(18) 0.0303(6) Uani 1 1 d . . .
C30 C 0.12306(15) 0.7406(2) 0.78484(18) 0.0289(6) Uani 1 1 d . . .
C31 C 0.24087(14) 0.57775(17) 0.69192(16) 0.0224(5) Uani 1 1 d . . .
C32 C 0.24250(14) 0.52463(16) 0.75640(16) 0.0215(5) Uani 1 1 d . . .
C33 C 0.30180(13) 0.52376(15) 0.81357(15) 0.0179(5) Uani 1 1 d . . .
C34 C 0.36057(14) 0.57587(16) 0.80103(15) 0.0199(5) Uani 1 1 d . . .
C35 C 0.35632(14) 0.62822(17) 0.73618(16) 0.0220(5) Uani 1 1 d . . .
C36 C 0.2937(2) 0.6883(2) 0.6151(2) 0.0335(7) Uani 1 1 d . . .
C37 C 0.30440(13) 0.47114(15) 0.88680(15) 0.0177(5) Uani 1 1 d . . .
C38 C 0.24009(14) 0.44374(16) 0.91890(15) 0.0203(5) Uani 1 1 d . . .
C39 C 0.24346(14) 0.39410(16) 0.98662(16) 0.0209(5) Uani 1 1 d . . .
C40 C 0.37194(15) 0.39795(17) 0.99228(17) 0.0238(5) Uani 1 1 d . . .
C41 C 0.37080(14) 0.44790(16) 0.92524(16) 0.0219(5) Uani 1 1 d . . .
C42 C 0.3118(2) 0.3153(2) 1.0922(2) 0.0329(7) Uani 1 1 d . . .
O13 O 0.52679(12) 0.62005(14) 0.79518(15) 0.0418(6) Uani 1 1 d . . .
O14 O 0.53647(13) 0.48734(14) 0.82749(14) 0.0411(5) Uani 1 1 d . . .
F1 F 0.52171(14) 0.56525(16) 0.63846(14) 0.0674(7) Uani 1 1 d . . .
F2 F 0.57307(15) 0.45404(13) 0.67804(14) 0.0677(7) Uani 1 1 d . . .
F3 F 0.63253(12) 0.56485(14) 0.68803(14) 0.0559(6) Uani 1 1 d . . .
C43 C 0.54077(15) 0.54741(19) 0.78294(19) 0.0309(6) Uani 1 1 d . . .
C44 C 0.56672(19) 0.5321(2) 0.6965(2) 0.0387(7) Uani 1 1 d . . .
P1 P 0.03344(4) 0.46610(5) 0.72510(5) 0.0338(2) Uani 1 1 d . . .
F4 F 0.07055(12) 0.53951(13) 0.77675(14) 0.0554(6) Uani 1 1 d . . .
F5 F -0.02171(11) 0.45144(13) 0.79574(13) 0.0498(5) Uani 1 1 d . . .
F6 F -0.00445(11) 0.39256(12) 0.67505(14) 0.0522(5) Uani 1 1 d . . .
F7 F 0.08912(11) 0.48186(13) 0.65419(13) 0.0512(5) Uani 1 1 d . . .
F8 F -0.02335(11) 0.52848(12) 0.67966(13) 0.0500(5) Uani 1 1 d . . .
F9 F 0.09086(10) 0.40391(12) 0.76850(12) 0.0464(5) Uani 1 1 d . . .
O5 O 0.1655(4) 0.2236(4) 0.9999(3) 0.0258(19) Uiso 0.360(9) 1 d P A 1
O5A O 0.1288(2) 0.2435(2) 0.98928(19) 0.0292(11) Uiso 0.640(9) 1 d P A 2
H1O H 0.502(2) 0.675(3) 0.885(3) 0.063(13) Uiso 1 1 d . . .
H7O H 0.553(2) 0.370(2) 0.809(2) 0.046(11) Uiso 1 1 d . . .
H1A H 0.4519(16) 0.7968(19) 0.864(2) 0.029(8) Uiso 1 1 d . . .
H1B H 0.4494(18) 0.808(2) 0.955(2) 0.040(10) Uiso 1 1 d . . .
H3 H 0.3799(15) 0.6660(17) 1.0137(17) 0.018(7) Uiso 1 1 d . . .
H5 H 0.1759(16) 0.6690(18) 0.9111(17) 0.022(7) Uiso 1 1 d . . .
H7 H 0.3258(16) 0.8022(19) 0.8124(19) 0.028(8) Uiso 1 1 d . . .
H8A H 0.3260(15) 0.6253(18) 1.1228(17) 0.022(7) Uiso 1 1 d . . .
H8B H 0.3224(15) 0.5424(18) 1.0776(17) 0.019(7) Uiso 1 1 d . . .
H9A H 0.2814(16) 0.5427(17) 1.2112(18) 0.021(7) Uiso 1 1 d . . .
H9B H 0.2218(14) 0.5951(17) 1.1842(16) 0.013(6) Uiso 1 1 d . . .
H10A H 0.1541(16) 0.4896(19) 1.2359(18) 0.024(8) Uiso 1 1 d . . .
H10B H 0.2100(17) 0.419(2) 1.2466(19) 0.034(9) Uiso 1 1 d . . .
H11A H 0.0810(15) 0.4201(17) 1.1379(17) 0.017(7) Uiso 1 1 d . . .
H11B H 0.0847(15) 0.3757(17) 1.2185(17) 0.016(7) Uiso 1 1 d . . .
H12A H 0.0499(18) 0.293(2) 1.0896(19) 0.031(8) Uiso 1 1 d . . .
H12B H 0.0660(17) 0.244(2) 1.162(2) 0.034(9) Uiso 1 1 d . . .
H13A H 0.0828(16) 0.1554(19) 1.0534(17) 0.027(8) Uiso 1 1 d . . .
H13B H 0.1584(17) 0.1764(18) 1.0951(18) 0.024(8) Uiso 1 1 d . . .
H14A H 0.087(2) 0.186(3) 0.909(2) 0.061(12) Uiso 1 1 d . . .
H14B H 0.151(2) 0.134(3) 0.934(3) 0.070(13) Uiso 1 1 d . . .
H15A H 0.1610(17) 0.295(2) 0.8528(19) 0.032(8) Uiso 1 1 d . . .
H15B H 0.1596(18) 0.206(2) 0.806(2) 0.041(9) Uiso 1 1 d . . .
H17 H 0.3830(15) 0.2237(18) 0.9031(18) 0.023(7) Uiso 1 1 d . . .
H19 H 0.4426(15) 0.3605(17) 0.7158(16) 0.015(7) Uiso 1 1 d . . .
H21 H 0.2322(17) 0.3080(18) 0.7385(18) 0.027(8) Uiso 1 1 d . . .
H22A H 0.5132(19) 0.224(2) 0.858(2) 0.046(10) Uiso 1 1 d . . .
H22B H 0.5060(19) 0.308(2) 0.898(2) 0.042(10) Uiso 1 1 d . . .
H23A H 0.4032(16) 0.3866(18) 0.5943(17) 0.020(7) Uiso 1 1 d . . .
H23B H 0.380(2) 0.468(3) 0.633(2) 0.055(11) Uiso 1 1 d . . .
H24A H 0.3104(19) 0.396(2) 0.493(2) 0.041(10) Uiso 1 1 d . . .
H24B H 0.3638(19) 0.469(2) 0.491(2) 0.041(10) Uiso 1 1 d . . .
H25A H 0.2636(16) 0.5679(19) 0.4271(17) 0.022(8) Uiso 1 1 d . . .
H25B H 0.2371(17) 0.481(2) 0.414(2) 0.034(9) Uiso 1 1 d . . .
H26A H 0.135(2) 0.560(2) 0.407(3) 0.058(12) Uiso 1 1 d . . .
H26B H 0.133(2) 0.509(2) 0.481(2) 0.044(10) Uiso 1 1 d . . .
H27A H 0.063(2) 0.661(2) 0.469(2) 0.052(11) Uiso 1 1 d . . .
H27B H 0.0525(19) 0.605(2) 0.544(2) 0.041(9) Uiso 1 1 d . . .
H28A H 0.0383(17) 0.7480(19) 0.5631(18) 0.027(8) Uiso 1 1 d . . .
H28B H 0.1166(18) 0.765(2) 0.538(2) 0.041(9) Uiso 1 1 d . . .
H29A H 0.104(2) 0.818(2) 0.688(2) 0.050(11) Uiso 1 1 d . . .
H29B H 0.0357(18) 0.757(2) 0.7032(19) 0.037(9) Uiso 1 1 d . . .
H30A H 0.1029(16) 0.768(2) 0.8274(19) 0.029(8) Uiso 1 1 d . . .
H30B H 0.1195(17) 0.685(2) 0.7948(19) 0.031(8) Uiso 1 1 d . . .
H31 H 0.1994(15) 0.5821(17) 0.6543(17) 0.020(7) Uiso 1 1 d . . .
H32 H 0.2048(16) 0.4885(18) 0.7627(17) 0.020(7) Uiso 1 1 d . . .
H34 H 0.4014(16) 0.5817(17) 0.8346(17) 0.018(7) Uiso 1 1 d . . .
H35 H 0.3926(15) 0.6632(18) 0.7244(16) 0.017(7) Uiso 1 1 d . . .
H36A H 0.291(3) 0.666(3) 0.571(3) 0.099(19) Uiso 1 1 d . . .
H36B H 0.3333(19) 0.718(2) 0.6168(19) 0.032(9) Uiso 1 1 d . . .
H36C H 0.255(3) 0.716(3) 0.616(3) 0.088(18) Uiso 1 1 d . . .
H38 H 0.1938(16) 0.4631(18) 0.8957(17) 0.023(7) Uiso 1 1 d . . .
H39 H 0.2018(15) 0.3769(16) 1.0096(16) 0.014(7) Uiso 1 1 d . . .
H40 H 0.4136(15) 0.3799(17) 1.0195(16) 0.015(7) Uiso 1 1 d . . .
H41 H 0.4157(14) 0.4644(15) 0.9085(15) 0.009(6) Uiso 1 1 d . . .
H42A H 0.353(3) 0.322(3) 1.124(3) 0.067(13) Uiso 1 1 d . . .
H42B H 0.305(3) 0.266(3) 1.074(3) 0.084(16) Uiso 1 1 d . . .
H42C H 0.278(2) 0.326(3) 1.124(3) 0.064(13) Uiso 1 1 d . . .

loop_
_atom_site_aniso_label
_atom_site_aniso_U_11
_atom_site_aniso_U_22
_atom_site_aniso_U_33
_atom_site_aniso_U_23
_atom_site_aniso_U_13
_atom_site_aniso_U_12
O1 0.0230(10) 0.0549(15) 0.0285(11) 0.0054(10) 0.0009(8) 0.0096(10)
O2 0.0247(10) 0.0308(11) 0.0221(9) 0.0056(8) -0.0006(7) -0.0038(8)
O3 0.0371(11) 0.0307(11) 0.0204(9) -0.0005(8) 0.0055(8) -0.0110(9)
O4 0.0267(10) 0.0310(11) 0.0305(10) 0.0004(8) 0.0048(8) -0.0089(8)
O6 0.0234(10) 0.0390(13) 0.0517(13) 0.0187(10) 0.0106(9) 0.0024(9)
O7 0.0217(10) 0.0361(13) 0.0370(12) 0.0008(10) 0.0055(8) 0.0026(9)
O8 0.0244(10) 0.0321(11) 0.0205(9) 0.0006(8) -0.0001(7) -0.0003(8)
O9 0.0391(12) 0.0369(12) 0.0194(9) 0.0005(8) 0.0008(8) 0.0095(9)
O10 0.0267(11) 0.0402(12) 0.0305(11) -0.0020(9) -0.0046(8) 0.0033(9)
O11 0.0356(12) 0.0349(12) 0.0243(10) 0.0033(9) -0.0040(8) 0.0104(9)
O12 0.0226(10) 0.0336(11) 0.0308(10) 0.0082(9) -0.0022(8) -0.0013(8)
N1 0.0255(11) 0.0218(11) 0.0174(10) 0.0040(8) 0.0022(8) 0.0008(9)
N2 0.0262(11) 0.0177(11) 0.0190(10) 0.0043(8) 0.0027(8) 0.0020(9)
C1 0.0208(14) 0.0324(16) 0.0326(16) 0.0032(13) 0.0006(11) -0.0010(11)
C2 0.0214(13) 0.0196(13) 0.0225(12) -0.0054(10) 0.0011(10) 0.0013(10)
C3 0.0221(13) 0.0225(13) 0.0185(12) -0.0037(10) 0.0000(10) 0.0011(10)
C4 0.0236(13) 0.0200(13) 0.0187(12) -0.0023(10) 0.0029(10) -0.0006(10)
C5 0.0156(12) 0.0251(14) 0.0266(13) -0.0058(11) 0.0036(10) -0.0003(10)
C6 0.0224(13) 0.0200(13) 0.0228(13) -0.0012(10) -0.0011(10) 0.0041(10)
C7 0.0250(13) 0.0202(13) 0.0244(13) 0.0017(11) 0.0040(10) 0.0008(10)
C8 0.0256(14) 0.0238(14) 0.0237(13) 0.0012(11) -0.0022(11) -0.0024(11)
C9 0.0344(16) 0.0263(15) 0.0206(13) -0.0022(11) -0.0030(12) -0.0049(12)
C10 0.0318(16) 0.0323(16) 0.0225(14) 0.0013(12) 0.0063(12) -0.0040(12)
C11 0.0282(15) 0.0345(17) 0.0284(15) 0.0075(12) 0.0056(12) -0.0033(12)
C12 0.0286(16) 0.0365(17) 0.0370(17) 0.0064(14) -0.0008(13) -0.0129(13)
C13 0.055(2) 0.0335(18) 0.0307(16) 0.0051(14) 0.0099(15) -0.0202(16)
C14 0.0236(15) 0.0413(19) 0.0362(17) -0.0036(14) 0.0071(13) -0.0089(13)
C15 0.0236(14) 0.0391(18) 0.0307(15) -0.0061(13) 0.0024(11) -0.0049(12)
C16 0.0251(14) 0.0193(13) 0.0325(14) -0.0016(11) 0.0073(11) -0.0003(10)
C17 0.0302(15) 0.0222(14) 0.0242(13) 0.0026(11) 0.0042(11) 0.0052(11)
C18 0.0212(13) 0.0219(13) 0.0260(13) -0.0033(10) 0.0022(10) 0.0037(10)
C19 0.0242(13) 0.0228(13) 0.0226(13) -0.0038(10) 0.0061(10) 0.0000(10)
C20 0.0254(14) 0.0216(13) 0.0199(12) -0.0045(10) 0.0006(10) 0.0035(10)
C21 0.0203(13) 0.0253(14) 0.0249(13) -0.0042(11) 0.0019(11) 0.0005(10)
C22 0.0223(14) 0.0403(18) 0.0270(15) 0.0031(13) 0.0005(11) 0.0027(12)
C23 0.0269(15) 0.0430(18) 0.0245(14) 0.0010(13) 0.0039(11) 0.0031(13)
C24 0.0316(16) 0.049(2) 0.0232(14) -0.0011(14) 0.0062(12) 0.0071(14)
C25 0.0437(19) 0.0430(19) 0.0187(14) -0.0001(13) -0.0033(12) 0.0064(15)
C26 0.0412(19) 0.049(2) 0.0328(18) -0.0085(15) -0.0083(15) 0.0039(16)
C27 0.0230(15) 0.059(2) 0.0286(16) 0.0013(15) -0.0109(12) 0.0063(14)
C28 0.0264(15) 0.0432(19) 0.0282(15) 0.0105(13) -0.0019(12) 0.0085(13)
C29 0.0233(15) 0.0347(17) 0.0326(15) 0.0010(13) -0.0013(12) 0.0052(12)
C30 0.0218(14) 0.0354(17) 0.0297(15) 0.0002(13) 0.0041(11) 0.0026(12)
C31 0.0195(13) 0.0264(14) 0.0211(13) -0.0010(10) -0.0001(10) 0.0004(10)
C32 0.0192(12) 0.0209(13) 0.0250(13) 0.0014(10) 0.0052(10) -0.0016(10)
C33 0.0201(12) 0.0161(12) 0.0176(11) -0.0040(9) 0.0023(9) 0.0020(9)
C34 0.0168(12) 0.0223(13) 0.0203(12) -0.0002(10) -0.0009(10) -0.0010(10)
C35 0.0207(13) 0.0229(13) 0.0229(13) 0.0012(10) 0.0048(10) -0.0038(10)
C36 0.0367(19) 0.0342(17) 0.0287(16) 0.0160(14) -0.0038(13) -0.0104(15)
C37 0.0218(12) 0.0141(11) 0.0173(11) -0.0029(9) 0.0021(9) 0.0000(9)
C38 0.0189(13) 0.0217(13) 0.0202(12) 0.0004(10) 0.0018(10) -0.0013(10)
C39 0.0199(13) 0.0218(13) 0.0213(12) -0.0012(10) 0.0037(10) -0.0040(10)
C40 0.0218(13) 0.0229(14) 0.0267(14) 0.0048(11) 0.0022(11) 0.0055(10)
C41 0.0181(13) 0.0238(13) 0.0242(13) 0.0024(10) 0.0053(10) -0.0004(10)
C42 0.0341(18) 0.0344(18) 0.0307(16) 0.0165(14) 0.0049(14) -0.0002(14)
O13 0.0341(12) 0.0318(12) 0.0607(15) -0.0137(11) 0.0136(11) -0.0032(9)
O14 0.0456(14) 0.0410(14) 0.0374(12) 0.0028(10) 0.0080(10) 0.0034(10)
F1 0.0800(17) 0.0759(17) 0.0446(13) -0.0005(12) -0.0098(11) 0.0172(13)
F2 0.117(2) 0.0319(12) 0.0584(14) -0.0095(10) 0.0404(14) -0.0042(12)
F3 0.0510(13) 0.0550(14) 0.0649(14) 0.0099(11) 0.0301(11) -0.0040(10)
C43 0.0206(14) 0.0326(17) 0.0398(17) -0.0045(13) 0.0035(12) -0.0021(11)
C44 0.047(2) 0.0276(16) 0.0431(19) 0.0008(14) 0.0119(15) 0.0009(14)
P1 0.0261(4) 0.0340(4) 0.0415(5) -0.0058(3) 0.0030(3) -0.0011(3)
F4 0.0505(13) 0.0464(13) 0.0699(15) -0.0249(11) 0.0096(11) -0.0145(10)
F5 0.0444(12) 0.0493(13) 0.0572(13) 0.0035(10) 0.0155(10) -0.0024(9)
F6 0.0431(12) 0.0422(12) 0.0698(14) -0.0192(10) -0.0088(10) -0.0031(9)
F7 0.0418(11) 0.0578(14) 0.0552(13) -0.0104(10) 0.0117(9) -0.0016(10)
F8 0.0430(11) 0.0436(12) 0.0634(13) 0.0025(10) 0.0024(10) 0.0142(9)
F9 0.0336(10) 0.0456(12) 0.0590(13) 0.0063(10) -0.0045(9) 0.0068(8)

loop_
_atom_type_symbol
_atom_type_description
_atom_type_scat_dispersion_real
_atom_type_scat_dispersion_imag
_atom_type_scat_source
C C 0.0033 0.0016 'International Tables Vol C Tables 4.2.6.8 and 6.1.1.4'
H H 0.0000 0.0000 'International Tables Vol C Tables 4.2.6.8 and 6.1.1.4'
N N 0.0061 0.0033 'International Tables Vol C Tables 4.2.6.8 and 6.1.1.4'
O O 0.0106 0.0060 'International Tables Vol C Tables 4.2.6.8 and 6.1.1.4'
F F 0.0171 0.0103 'International Tables Vol C Tables 4.2.6.8 and 6.1.1.4'
P P 0.1023 0.0942 'International Tables Vol C Tables 4.2.6.8 and 6.1.1.4'

loop_
_geom_angle_atom_site_label_1
_geom_angle_atom_site_label_2
_geom_angle_atom_site_label_3
_geom_angle
C1 O1 H1O 113(3)
C4 O2 C8 117.9(2)
C9 O3 C10 110.8(2)
C11 O4 C12 111.5(2)
C16 O6 C15 118.3(2)
C22 O7 H7O 106(3)
C20 O8 C23 117.7(2)
C24 O9 C25 112.2(2)
C26 O10 C27 111.5(2)
C29 O11 C28 112.9(2)
C6 O12 C30 117.8(2)
C35 N1 C31 120.9(2)
C35 N1 C36 119.5(2)
C31 N1 C36 119.6(2)
C40 N2 C39 121.0(2)
C40 N2 C42 119.5(2)
C39 N2 C42 119.4(2)
O1 C1 C2 113.5(2)
O1 C1 H1A 109.7(19)
C2 C1 H1A 109.2(18)
O1 C1 H1B 109(2)
C2 C1 H1B 107(2)
H1A C1 H1B 109(3)
C7 C2 C3 120.7(2)
C7 C2 C1 119.5(2)
C3 C2 C1 119.8(2)
C4 C3 C2 119.0(2)
C4 C3 H3 119.8(17)
C2 C3 H3 121.1(17)
O2 C4 C3 124.8(2)
O2 C4 C5 114.6(2)
C3 C4 C5 120.6(2)
C6 C5 C4 119.7(2)
C6 C5 H5 119.6(19)
C4 C5 H5 120.6(19)
O12 C6 C5 124.6(2)
O12 C6 C7 115.2(2)
C5 C6 C7 120.2(2)
C2 C7 C6 119.7(2)
C2 C7 H7 125.0(19)
C6 C7 H7 115.3(19)
O2 C8 C9 109.1(2)
O2 C8 H8A 113.9(17)
C9 C8 H8A 105.0(17)
O2 C8 H8B 109.9(17)
C9 C8 H8B 109.4(17)
H8A C8 H8B 109(2)
O3 C9 C8 111.2(2)
O3 C9 H9A 112.2(18)
C8 C9 H9A 110.0(18)
O3 C9 H9B 113.0(17)
C8 C9 H9B 108.6(16)
H9A C9 H9B 101(2)
O3 C10 C11 110.0(2)
O3 C10 H10A 108.3(19)
C11 C10 H10A 109.1(19)
O3 C10 H10B 111.7(18)
C11 C10 H10B 110.6(19)
H10A C10 H10B 107(3)
O4 C11 C10 110.5(2)
O4 C11 H11A 110.1(17)
C10 C11 H11A 109.7(17)
O4 C11 H11B 109.5(17)
C10 C11 H11B 111.3(17)
H11A C11 H11B 106(2)
O4 C12 C13 109.9(3)
O4 C12 H12A 107(2)
C13 C12 H12A 113(2)
O4 C12 H12B 112(2)
C13 C12 H12B 112(2)
H12A C12 H12B 103(3)
O5A C13 O5 30.2(2)
O5A C13 C12 102.7(3)
O5 C13 C12 119.8(3)
O5A C13 H13A 108.4(17)
O5 C13 H13A 117.0(17)
C12 C13 H13A 112.3(17)
O5A C13 H13B 121.1(19)
O5 C13 H13B 91.1(19)
C12 C13 H13B 108.7(18)
H13A C13 H13B 104(3)
O5A C14 O5 30.9(2)
O5A C14 C15 109.9(3)
O5 C14 C15 106.0(3)
O5A C14 H14A 101(3)
O5 C14 H14A 128(3)
C15 C14 H14A 111(3)
O5A C14 H14B 118(2)
O5 C14 H14B 94(2)
C15 C14 H14B 113(2)
H14A C14 H14B 103(3)
O6 C15 C14 106.2(3)
O6 C15 H15A 109.3(18)
C14 C15 H15A 113.2(18)
O6 C15 H15B 109(2)
C14 C15 H15B 107(2)
H15A C15 H15B 112(3)
O6 C16 C21 124.2(3)
O6 C16 C17 114.8(2)
C21 C16 C17 121.0(3)
C18 C17 C16 119.8(3)
C18 C17 H17 119.8(18)
C16 C17 H17 120.3(18)
C17 C18 C19 120.4(3)
C17 C18 C22 117.9(2)
C19 C18 C22 121.6(2)
C18 C19 C20 119.0(2)
C18 C19 H19 121.1(16)
C20 C19 H19 119.8(16)
O8 C20 C19 124.3(2)
O8 C20 C21 114.3(2)
C19 C20 C21 121.4(3)
C16 C21 C20 118.3(3)
C16 C21 H21 123(2)
C20 C21 H21 119(2)
O7 C22 C18 115.7(2)
O7 C22 H22A 109(2)
C18 C22 H22A 106(2)
O7 C22 H22B 108(2)
C18 C22 H22B 109(2)
H22A C22 H22B 109(3)
O8 C23 C24 109.1(3)
O8 C23 H23A 110.1(17)
C24 C23 H23A 109.8(17)
O8 C23 H23B 110(2)
C24 C23 H23B 113(2)
H23A C23 H23B 105(3)
O9 C24 C23 110.9(2)
O9 C24 H24A 110(2)
C23 C24 H24A 107(2)
O9 C24 H24B 110(2)
C23 C24 H24B 107(2)
H24A C24 H24B 111(3)
O9 C25 C26 109.6(3)
O9 C25 H25A 111.8(17)
C26 C25 H25A 110.2(18)
O9 C25 H25B 108(2)
C26 C25 H25B 109(2)
H25A C25 H25B 108(3)
O10 C26 C25 109.7(3)
O10 C26 H26A 109(2)
C25 C26 H26A 111(2)
O10 C26 H26B 111(2)
C25 C26 H26B 111(2)
H26A C26 H26B 105(3)
O10 C27 C28 109.4(3)
O10 C27 H27A 112(3)
C28 C27 H27A 106(3)
O10 C27 H27B 111.7(19)
C28 C27 H27B 109.0(18)
H27A C27 H27B 108(3)
O11 C28 C27 108.6(3)
O11 C28 H28A 110.6(18)
C27 C28 H28A 109.3(19)
O11 C28 H28B 113(2)
C27 C28 H28B 109(2)
H28A C28 H28B 106(3)
O11 C29 C30 108.0(2)
O11 C29 H29A 109(2)
C30 C29 H29A 111(2)
O11 C29 H29B 106(2)
C30 C29 H29B 109.4(19)
H29A C29 H29B 113(3)
O12 C30 C29 108.2(2)
O12 C30 H30A 104.9(19)
C29 C30 H30A 112.9(19)
O12 C30 H30B 110.4(19)
C29 C30 H30B 112(2)
H30A C30 H30B 108(3)
N1 C31 C32 120.1(2)
N1 C31 H31 118.0(17)
C32 C31 H31 121.8(17)
C31 C32 C33 120.4(2)
C31 C32 H32 121.2(18)
C33 C32 H32 118.4(18)
C32 C33 C34 117.9(2)
C32 C33 C37 122.6(2)
C34 C33 C37 119.5(2)
C35 C34 C33 119.6(2)
C35 C34 H34 114.2(18)
C33 C34 H34 126.0(18)
N1 C35 C34 121.0(2)
N1 C35 H35 115.0(17)
C34 C35 H35 123.9(17)
N1 C36 H36A 112(4)
N1 C36 H36B 110(2)
H36A C36 H36B 106(4)
N1 C36 H36C 110(3)
H36A C36 H36C 104(5)
H36B C36 H36C 114(4)
C41 C37 C38 118.3(2)
C41 C37 C33 120.9(2)
C38 C37 C33 120.7(2)
C39 C38 C37 120.0(2)
C39 C38 H38 120.7(17)
C37 C38 H38 119.1(17)
N2 C39 C38 120.1(2)
N2 C39 H39 118.6(17)
C38 C39 H39 121.3(17)
N2 C40 C41 120.6(2)
N2 C40 H40 115.2(17)
C41 C40 H40 124.1(17)
C40 C41 C37 119.9(2)
C40 C41 H41 116.5(16)
C37 C41 H41 123.6(16)
N2 C42 H42A 111(3)
N2 C42 H42B 109(3)
H42A C42 H42B 114(4)
N2 C42 H42C 111(3)
H42A C42 H42C 103(4)
H42B C42 H42C 109(4)
O14 C43 O13 130.9(3)
O14 C43 C44 116.5(3)
O13 C43 C44 112.6(3)
F2 C44 F3 106.0(3)
F2 C44 F1 107.0(3)
F3 C44 F1 106.3(3)
F2 C44 C43 113.8(3)
F3 C44 C43 111.2(3)
F1 C44 C43 112.1(3)
F6 P1 F5 89.12(12)
F6 P1 F9 89.69(11)
F5 P1 F9 90.42(11)
F6 P1 F4 178.92(13)
F5 P1 F4 89.80(12)
F9 P1 F4 90.20(12)
F6 P1 F8 89.98(12)
F5 P1 F8 90.79(12)
F9 P1 F8 178.75(12)
F4 P1 F8 90.15(13)
F6 P1 F7 91.43(12)
F5 P1 F7 179.39(13)
F9 P1 F7 89.85(12)
F4 P1 F7 89.65(12)
F8 P1 F7 88.95(12)
C14 O5 C13 108.6(4)
C14 O5A C13 113.7(3)

loop_
_geom_bond_atom_site_label_1
_geom_bond_atom_site_label_2
_geom_bond_distance
O1 C1 1.419(4)
O1 H1O 0.94(4)
O2 C4 1.367(3)
O2 C8 1.432(3)
O3 C9 1.421(3)
O3 C10 1.427(3)
O4 C11 1.410(4)
O4 C12 1.424(3)
O6 C16 1.373(3)
O6 C15 1.419(3)
O7 C22 1.408(4)
O7 H7O 0.83(4)
O8 C20 1.380(3)
O8 C23 1.417(4)
O9 C24 1.411(4)
O9 C25 1.426(3)
O10 C26 1.417(4)
O10 C27 1.422(4)
O11 C29 1.415(4)
O11 C28 1.419(3)
O12 C6 1.364(3)
O12 C30 1.437(3)
N1 C35 1.343(3)
N1 C31 1.349(3)
N1 C36 1.479(3)
N2 C40 1.347(3)
N2 C39 1.348(3)
N2 C42 1.481(3)
C1 C2 1.513(4)
C1 H1A 0.95(3)
C1 H1B 0.90(4)
C2 C7 1.375(4)
C2 C3 1.399(4)
C3 C4 1.388(4)
C3 H3 0.94(3)
C4 C5 1.397(4)
C5 C6 1.377(4)
C5 H5 0.89(3)
C6 C7 1.406(4)
C7 H7 0.92(3)
C8 C9 1.499(4)
C8 H8A 0.97(3)
C8 H8B 0.94(3)
C9 H9A 0.92(3)
C9 H9B 0.94(3)
C10 C11 1.507(4)
C10 H10A 0.91(3)
C10 H10B 1.02(3)
C11 H11A 0.95(3)
C11 H11B 0.94(3)
C12 C13 1.480(5)
C12 H12A 0.92(3)
C12 H12B 0.94(3)
C13 O5A 1.445(4)
C13 O5 1.459(6)
C13 H13A 1.01(3)
C13 H13B 0.95(3)
C14 O5A 1.375(4)
C14 O5 1.449(6)
C14 C15 1.506(4)
C14 H14A 0.87(4)
C14 H14B 1.03(5)
C15 H15A 1.02(3)
C15 H15B 0.97(4)
C16 C21 1.383(4)
C16 C17 1.389(4)
C17 C18 1.380(4)
C17 H17 0.92(3)
C18 C19 1.386(4)
C18 C22 1.512(4)
C19 C20 1.388(4)
C19 H19 0.94(3)
C20 C21 1.394(4)
C21 H21 0.88(3)
C22 H22A 1.04(4)
C22 H22B 0.86(4)
C23 C24 1.502(4)
C23 H23A 0.96(3)
C23 H23B 0.99(4)
C24 H24A 0.95(4)
C24 H24B 0.93(4)
C25 C26 1.495(5)
C25 H25A 0.96(3)
C25 H25B 0.92(3)
C26 H26A 0.94(4)
C26 H26B 0.92(4)
C27 C28 1.495(5)
C27 H27A 0.85(4)
C27 H27B 1.06(4)
C28 H28A 0.95(3)
C28 H28B 0.97(4)
C29 C30 1.493(4)
C29 H29A 0.98(4)
C29 H29B 0.98(3)
C30 H30A 0.93(3)
C30 H30B 0.93(3)
C31 C32 1.371(4)
C31 H31 0.95(3)
C32 C33 1.388(4)
C32 H32 0.92(3)
C33 C34 1.400(4)
C33 C37 1.479(3)
C34 C35 1.367(4)
C34 H34 0.90(3)
C35 H35 0.91(3)
C36 H36A 0.81(6)
C36 H36B 0.87(4)
C36 H36C 0.84(5)
C37 C41 1.386(4)
C37 C38 1.393(3)
C38 C39 1.377(4)
C38 H38 0.96(3)
C39 H39 0.92(3)
C40 C41 1.372(4)
C40 H40 0.91(3)
C41 H41 0.92(3)
C42 H42A 0.90(5)
C42 H42B 0.87(5)
C42 H42C 0.84(5)
O13 C43 1.242(4)
O14 C43 1.235(4)
F1 C44 1.335(4)
F2 C44 1.328(4)
F3 C44 1.333(4)
C43 C44 1.542(4)
P1 F6 1.597(2)
P1 F5 1.600(2)
P1 F9 1.601(2)
P1 F4 1.602(2)
P1 F8 1.610(2)
P1 F7 1.613(2)

loop_
_geom_hbond_atom_site_label_D
_geom_hbond_atom_site_label_H
_geom_hbond_atom_site_label_A
_geom_hbond_distance_DH
_geom_hbond_distance_HA
_geom_hbond_distance_DA
_geom_hbond_angle_DHA
O1 H1O O13 0.94(4) 1.80(4) 2.732(3) 170(4)
O7 H7O O14 0.83(4) 1.99(4) 2.821(3) 175(4)
C31 H31 O10 0.95(3) 2.57(3) 3.385(3) 144(2)
C31 H31 O11 0.95(3) 2.60(3) 3.225(3) 124(2)
C39 H39 O4 0.92(3) 2.59(3) 3.397(3) 147(2)
C39 H39 O5 0.92(3) 2.61(3) 3.162(6) 119(2)
C39 H39 O5A 0.92(3) 2.58(3) 3.250(4) 130(2)
